data_1565624
loop_
_publ_author_name
'Liu, Kang'
'Zhang, Junhua'
'Huo, Shuaicong'
'Dong, Qing'
'Hao, Zhiqiang'
'Han, Zhangang'
'Lu, Guo-Liang'
'Lin, Jin'

_publ_section_title
;
 Highly efficient oxidation of alcohols catalyzed by Ru(II) carbonyl
 complexes bearing salicylaldiminato ligands
;
_journal_name_full 'Inorganica Chimica Acta'
_journal_page_first 119224
_journal_paper_doi 10.1016/j.ica.2019.119224
_journal_volume 500
_journal_year 2020
_chemical_formula_sum 'C44 H50 Cl2 N2 O4 Ru'
_chemical_formula_weight 842.83
_space_group_IT_number 2
_space_group_name_Hall '-P 1'
_space_group_name_H-M_alt 'P -1'
_symmetry_cell_setting triclinic
_symmetry_space_group_name_H-M 'P -1'
_atom_sites_solution_hydrogens geom
_atom_sites_solution_primary direct
_atom_sites_solution_secondary difmap
_audit_creation_method SHELXL-97
_cell_angle_alpha 79.196(2)
_cell_angle_beta 70.2520(10)
_cell_angle_gamma 71.0130(10)
_cell_formula_units_Z 2
_cell_length_a 11.8740(11)
_cell_length_b 12.4289(11)
_cell_length_c 16.5981(15)
_cell_measurement_reflns_used 5148
_cell_measurement_temperature 298(2)
_cell_measurement_theta_max 26.878
_cell_measurement_theta_min 3.364
_cell_volume 2171.8(3)
_computing_cell_refinement 'Bruker SMART'
_computing_data_collection 'Bruker SMART'
_computing_data_reduction 'Bruker SHELXTL'
_computing_molecular_graphics 'Bruker SHELXTL'
_computing_publication_material 'Bruker SHELXTL'
_computing_structure_refinement 'SHELXL-97 (Sheldrick, 1997)'
_computing_structure_solution 'SHELXS-97 (Sheldrick, 1990)'
_diffrn_ambient_temperature 298(2)
_diffrn_measured_fraction_theta_full 0.985
_diffrn_measured_fraction_theta_max 0.985
_diffrn_measurement_device_type 'CCD area detector'
_diffrn_measurement_method 'phi and omega scans'
_diffrn_radiation_monochromator graphite
_diffrn_radiation_source 'fine-focus sealed tube'
_diffrn_radiation_type MoK\a
_diffrn_radiation_wavelength 0.71073
_diffrn_reflns_av_R_equivalents 0.0274
_diffrn_reflns_av_sigmaI/netI 0.0453
_diffrn_reflns_limit_h_max 14
_diffrn_reflns_limit_h_min -13
_diffrn_reflns_limit_k_max 14
_diffrn_reflns_limit_k_min -14
_diffrn_reflns_limit_l_max 16
_diffrn_reflns_limit_l_min -19
_diffrn_reflns_number 11066
_diffrn_reflns_theta_full 25.02
_diffrn_reflns_theta_max 25.02
_diffrn_reflns_theta_min 2.61
_exptl_absorpt_coefficient_mu 0.525
_exptl_absorpt_correction_T_max 0.8932
_exptl_absorpt_correction_T_min 0.7904
_exptl_absorpt_correction_type multi-scan
_exptl_absorpt_process_details sadabs
_exptl_crystal_colour yellow
_exptl_crystal_density_diffrn 1.289
_exptl_crystal_density_method 'not measured'
_exptl_crystal_description block
_exptl_crystal_F_000 876
_exptl_crystal_size_max 0.47
_exptl_crystal_size_mid 0.37
_exptl_crystal_size_min 0.22
_refine_diff_density_max 0.500
_refine_diff_density_min -0.570
_refine_diff_density_rms 0.062
_refine_ls_extinction_method none
_refine_ls_goodness_of_fit_ref 1.063
_refine_ls_hydrogen_treatment mixed
_refine_ls_matrix_type full
_refine_ls_number_parameters 490
_refine_ls_number_reflns 7550
_refine_ls_number_restraints 0
_refine_ls_restrained_S_all 1.063
_refine_ls_R_factor_all 0.0550
_refine_ls_R_factor_gt 0.0403
_refine_ls_shift/su_max 0.001
_refine_ls_shift/su_mean 0.000
_refine_ls_structure_factor_coef Fsqd
_refine_ls_weighting_details 'calc w=1/[\s^2^(Fo^2^)+(0.0563P)^2^+0.0000P] where P=(Fo^2^+2Fc^2^)/3'
_refine_ls_weighting_scheme calc
_refine_ls_wR_factor_gt 0.1003
_refine_ls_wR_factor_ref 0.1071
_reflns_number_gt 6030
_reflns_number_total 7550
_reflns_threshold_expression >2sigma(I)
_cod_data_source_file cif-1d.cif
_cod_data_source_block 180719c
_cod_depositor_comments
;
The following automatic conversions were performed:

data item '_symmetry_cell_setting' value 'Triclinic' was changed to
'triclinic' in accordance with the built-in table derived from the
CIF Core dictionary named 'cif_core.dic' version 2.4.5 last updated
on 2014-11-21.

data item '_exptl_crystal_density_meas' value 'none' was changed to
'?' -- the value is perceived as not measured.

Automatic conversion script
Id: cif_fix_values 8738 2021-04-28 16:35:53Z antanas 
;
_cod_original_sg_symbol_H-M P-1
_cod_database_code 1565624

loop_
_symmetry_equiv_pos_as_xyz
'x, y, z'
'-x, -y, -z'

loop_
_atom_site_label
_atom_site_type_symbol
_atom_site_fract_x
_atom_site_fract_y
_atom_site_fract_z
_atom_site_U_iso_or_equiv
_atom_site_adp_type
_atom_site_occupancy
_atom_site_symmetry_multiplicity
_atom_site_calc_flag
_atom_site_refinement_flags
_atom_site_disorder_assembly
_atom_site_disorder_group
Ru1 Ru 0.07434(2) 0.77447(2) 0.346713(15) 0.04062(10) Uani 1 1 d . . .
Cl1 Cl -0.53206(10) 0.84277(10) 0.65518(7) 0.0909(4) Uani 1 1 d . . .
Cl2 Cl 0.60514(11) 0.33879(10) 0.45921(9) 0.1009(4) Uani 1 1 d . . .
N1 N -0.0793(2) 0.9137(2) 0.38452(15) 0.0396(6) Uani 1 1 d . . .
N2 N 0.2361(2) 0.6498(2) 0.29134(15) 0.0433(6) Uani 1 1 d . . .
O1 O 0.17222(17) 0.88300(17) 0.27096(13) 0.0474(5) Uani 1 1 d . . .
O2 O 0.01171(17) 0.78129(19) 0.24416(13) 0.0491(5) Uani 1 1 d . . .
O3 O 0.1553(3) 0.7936(3) 0.49443(19) 0.0969(11) Uani 1 1 d . . .
O4 O -0.0662(3) 0.6049(2) 0.4465(2) 0.0890(9) Uani 1 1 d . . .
C1 C -0.0807(3) 1.0193(3) 0.35749(19) 0.0434(7) Uani 1 1 d . . .
H1 H -0.1571 1.0734 0.3766 0.052 Uiso 1 1 calc R . .
C2 C 0.0187(3) 1.0637(3) 0.30271(18) 0.0413(7) Uani 1 1 d . . .
C3 C 0.1410(3) 0.9941(3) 0.26471(19) 0.0436(7) Uani 1 1 d . . .
C4 C 0.2337(3) 1.0514(3) 0.2164(2) 0.0505(8) Uani 1 1 d . . .
C5 C 0.1991(3) 1.1682(3) 0.2096(2) 0.0571(9) Uani 1 1 d . . .
H5 H 0.2602 1.2040 0.1777 0.068 Uiso 1 1 calc R . .
C6 C 0.0792(3) 1.2389(3) 0.2468(2) 0.0516(8) Uani 1 1 d . . .
C7 C -0.0092(3) 1.1845(3) 0.2924(2) 0.0483(8) Uani 1 1 d . . .
H7 H -0.0902 1.2280 0.3174 0.058 Uiso 1 1 calc R . .
C8 C 0.3678(3) 0.9809(4) 0.1758(3) 0.0714(11) Uani 1 1 d . . .
C9 C 0.4212(3) 0.9041(4) 0.2454(3) 0.0906(14) Uani 1 1 d . . .
H9A H 0.4215 0.9504 0.2855 0.136 Uiso 1 1 calc R . .
H9B H 0.5050 0.8598 0.2194 0.136 Uiso 1 1 calc R . .
H9C H 0.3707 0.8538 0.2751 0.136 Uiso 1 1 calc R . .
C10 C 0.3707(4) 0.9083(4) 0.1092(3) 0.0938(15) Uani 1 1 d . . .
H10A H 0.4539 0.8601 0.0873 0.141 Uiso 1 1 calc R . .
H10B H 0.3450 0.9576 0.0629 0.141 Uiso 1 1 calc R . .
H10C H 0.3149 0.8619 0.1360 0.141 Uiso 1 1 calc R . .
C11 C 0.4533(4) 1.0581(4) 0.1308(4) 0.1148(19) Uani 1 1 d . . .
H11A H 0.4510 1.1051 0.1714 0.172 Uiso 1 1 calc R . .
H11B H 0.4250 1.1057 0.0848 0.172 Uiso 1 1 calc R . .
H11C H 0.5372 1.0116 0.1081 0.172 Uiso 1 1 calc R . .
C12 C 0.0547(4) 1.3694(3) 0.2368(3) 0.0679(10) Uani 1 1 d . . .
C13 C 0.0856(5) 1.4133(4) 0.1421(3) 0.0954(14) Uani 1 1 d . . .
H13A H 0.1722 1.3792 0.1139 0.143 Uiso 1 1 calc R . .
H13B H 0.0690 1.4948 0.1370 0.143 Uiso 1 1 calc R . .
H13C H 0.0351 1.3936 0.1159 0.143 Uiso 1 1 calc R . .
C14 C 0.1379(4) 1.3993(4) 0.2775(3) 0.0974(15) Uani 1 1 d . . .
H14A H 0.2238 1.3616 0.2501 0.146 Uiso 1 1 calc R . .
H14B H 0.1168 1.3745 0.3377 0.146 Uiso 1 1 calc R . .
H14C H 0.1251 1.4804 0.2701 0.146 Uiso 1 1 calc R . .
C15 C -0.0808(4) 1.4306(3) 0.2826(3) 0.0851(13) Uani 1 1 d . . .
H15A H -0.0927 1.5116 0.2744 0.128 Uiso 1 1 calc R . .
H15B H -0.0994 1.4064 0.3429 0.128 Uiso 1 1 calc R . .
H15C H -0.1353 1.4122 0.2593 0.128 Uiso 1 1 calc R . .
C16 C -0.1907(3) 0.8965(2) 0.44907(19) 0.0416(7) Uani 1 1 d . . .
C17 C -0.1973(3) 0.8861(4) 0.5342(2) 0.0678(11) Uani 1 1 d . . .
H17 H -0.1307 0.8911 0.5493 0.081 Uiso 1 1 calc R . .
C18 C -0.3018(4) 0.8684(4) 0.5974(2) 0.0727(11) Uani 1 1 d . . .
H18 H -0.3058 0.8611 0.6550 0.087 Uiso 1 1 calc R . .
C19 C -0.3995(3) 0.8616(3) 0.5744(2) 0.0594(9) Uani 1 1 d . . .
C20 C -0.3932(3) 0.8701(3) 0.4900(2) 0.0641(10) Uani 1 1 d . . .
H20 H -0.4598 0.8648 0.4749 0.077 Uiso 1 1 calc R . .
C21 C -0.2876(3) 0.8865(3) 0.4269(2) 0.0532(8) Uani 1 1 d . . .
H21 H -0.2824 0.8907 0.3693 0.064 Uiso 1 1 calc R . .
C22 C 0.2703(3) 0.6363(3) 0.2098(2) 0.0472(8) Uani 1 1 d . . .
H22 H 0.3504 0.5887 0.1886 0.057 Uiso 1 1 calc R . .
C23 C 0.2047(3) 0.6826(3) 0.14838(19) 0.0430(7) Uani 1 1 d . . .
C24 C 0.0783(3) 0.7483(3) 0.16709(19) 0.0427(7) Uani 1 1 d . . .
C25 C 0.0212(3) 0.7751(3) 0.1004(2) 0.0498(8) Uani 1 1 d . . .
C26 C 0.0939(3) 0.7426(3) 0.0198(2) 0.0543(9) Uani 1 1 d . . .
H26 H 0.0562 0.7628 -0.0238 0.065 Uiso 1 1 calc R . .
C27 C 0.2210(3) 0.6811(3) -0.0014(2) 0.0493(8) Uani 1 1 d . . .
C28 C 0.2721(3) 0.6517(3) 0.0636(2) 0.0490(8) Uani 1 1 d . . .
H28 H 0.3554 0.6092 0.0523 0.059 Uiso 1 1 calc R . .
C29 C -0.1182(3) 0.8385(4) 0.1182(2) 0.0689(11) Uani 1 1 d . . .
C30 C -0.1945(3) 0.7671(5) 0.1879(3) 0.0931(15) Uani 1 1 d . . .
H30A H -0.1826 0.6963 0.1665 0.140 Uiso 1 1 calc R . .
H30B H -0.2813 0.8088 0.2023 0.140 Uiso 1 1 calc R . .
H30C H -0.1671 0.7517 0.2381 0.140 Uiso 1 1 calc R . .
C31 C -0.1457(4) 0.9556(4) 0.1479(3) 0.0945(15) Uani 1 1 d . . .
H31A H -0.1171 0.9471 0.1970 0.142 Uiso 1 1 calc R . .
H31B H -0.2340 0.9919 0.1632 0.142 Uiso 1 1 calc R . .
H31C H -0.1034 1.0018 0.1023 0.142 Uiso 1 1 calc R . .
C32 C -0.1605(4) 0.8554(6) 0.0375(3) 0.130(2) Uani 1 1 d . . .
H32A H -0.1139 0.8992 -0.0074 0.195 Uiso 1 1 calc R . .
H32B H -0.2478 0.8953 0.0508 0.195 Uiso 1 1 calc R . .
H32C H -0.1462 0.7823 0.0187 0.195 Uiso 1 1 calc R . .
C33 C 0.2959(3) 0.6415(3) -0.0919(2) 0.0601(9) Uani 1 1 d . . .
C34 C 0.4293(4) 0.6476(6) -0.1174(3) 0.120(2) Uani 1 1 d . . .
H34A H 0.4288 0.7242 -0.1146 0.180 Uiso 1 1 calc R . .
H34B H 0.4721 0.6260 -0.1749 0.180 Uiso 1 1 calc R . .
H34C H 0.4712 0.5965 -0.0787 0.180 Uiso 1 1 calc R . .
C35 C 0.2973(6) 0.5193(4) -0.0914(3) 0.134(2) Uani 1 1 d . . .
H35A H 0.3419 0.4935 -0.1477 0.200 Uiso 1 1 calc R . .
H35B H 0.2132 0.5149 -0.0756 0.200 Uiso 1 1 calc R . .
H35C H 0.3376 0.4717 -0.0507 0.200 Uiso 1 1 calc R . .
C36 C 0.2391(4) 0.7151(4) -0.1609(2) 0.0873(14) Uani 1 1 d . . .
H36A H 0.2354 0.7932 -0.1603 0.131 Uiso 1 1 calc R . .
H36B H 0.1564 0.7092 -0.1496 0.131 Uiso 1 1 calc R . .
H36C H 0.2898 0.6891 -0.2162 0.131 Uiso 1 1 calc R . .
C37 C 0.3237(3) 0.5809(3) 0.3367(2) 0.0461(8) Uani 1 1 d . . .
C38 C 0.4461(3) 0.5848(3) 0.3076(2) 0.0613(10) Uani 1 1 d . . .
H38 H 0.4706 0.6366 0.2619 0.074 Uiso 1 1 calc R . .
C39 C 0.5320(3) 0.5113(4) 0.3468(3) 0.0696(11) Uani 1 1 d . . .
H39 H 0.6144 0.5138 0.3276 0.084 Uiso 1 1 calc R . .
C40 C 0.4957(4) 0.4356(3) 0.4132(3) 0.0681(11) Uani 1 1 d . . .
C41 C 0.3732(4) 0.4323(3) 0.4453(3) 0.0717(11) Uani 1 1 d . . .
H41 H 0.3491 0.3814 0.4918 0.086 Uiso 1 1 calc R . .
C42 C 0.2862(3) 0.5073(3) 0.4063(2) 0.0598(9) Uani 1 1 d . . .
H42 H 0.2030 0.5073 0.4273 0.072 Uiso 1 1 calc R . .
C43 C 0.1253(3) 0.7829(3) 0.4392(2) 0.0561(9) Uani 1 1 d . . .
C44 C -0.0122(3) 0.6682(3) 0.4097(2) 0.0545(8) Uani 1 1 d . . .

loop_
_atom_site_aniso_label
_atom_site_aniso_U_11
_atom_site_aniso_U_22
_atom_site_aniso_U_33
_atom_site_aniso_U_23
_atom_site_aniso_U_13
_atom_site_aniso_U_12
Ru1 0.03592(15) 0.04190(15) 0.03726(15) -0.01005(10) -0.00790(11) -0.00163(10)
Cl1 0.0732(7) 0.1012(9) 0.0720(7) -0.0067(6) 0.0211(6) -0.0353(6)
Cl2 0.1045(8) 0.0840(8) 0.1245(10) -0.0299(7) -0.0860(8) 0.0255(6)
N1 0.0336(12) 0.0441(15) 0.0357(13) -0.0115(11) -0.0056(11) -0.0044(10)
N2 0.0368(13) 0.0455(15) 0.0405(14) -0.0120(11) -0.0133(11) 0.0040(11)
O1 0.0342(10) 0.0455(13) 0.0508(13) -0.0138(10) -0.0012(10) -0.0028(9)
O2 0.0344(10) 0.0631(14) 0.0436(12) -0.0207(10) -0.0120(10) 0.0036(9)
O3 0.087(2) 0.128(3) 0.0738(19) -0.0469(19) -0.0455(17) 0.0154(18)
O4 0.0751(18) 0.0631(18) 0.104(2) 0.0099(16) -0.0003(17) -0.0247(15)
C1 0.0369(16) 0.0457(18) 0.0423(17) -0.0130(14) -0.0082(14) -0.0034(13)
C2 0.0387(16) 0.0437(17) 0.0385(16) -0.0091(13) -0.0091(13) -0.0075(13)
C3 0.0408(16) 0.0510(19) 0.0386(17) -0.0107(14) -0.0105(14) -0.0100(14)
C4 0.0378(16) 0.061(2) 0.0447(18) -0.0055(16) -0.0029(14) -0.0132(15)
C5 0.056(2) 0.067(2) 0.053(2) -0.0035(17) -0.0103(17) -0.0307(18)
C6 0.055(2) 0.0507(19) 0.0508(19) -0.0053(15) -0.0155(17) -0.0175(16)
C7 0.0475(18) 0.0473(18) 0.0460(18) -0.0090(14) -0.0132(15) -0.0061(15)
C8 0.0425(19) 0.078(3) 0.076(3) -0.011(2) 0.0084(19) -0.0177(18)
C9 0.041(2) 0.089(3) 0.128(4) -0.011(3) -0.018(2) -0.007(2)
C10 0.080(3) 0.097(3) 0.075(3) -0.030(3) 0.019(2) -0.018(3)
C11 0.048(2) 0.106(4) 0.149(5) -0.005(3) 0.024(3) -0.028(2)
C12 0.079(3) 0.053(2) 0.074(3) -0.0023(19) -0.019(2) -0.0270(19)
C13 0.121(4) 0.071(3) 0.084(3) 0.013(2) -0.020(3) -0.034(3)
C14 0.120(4) 0.070(3) 0.123(4) -0.014(3) -0.049(3) -0.039(3)
C15 0.094(3) 0.045(2) 0.101(3) -0.012(2) -0.018(3) -0.009(2)
C16 0.0358(15) 0.0393(16) 0.0388(17) -0.0069(13) -0.0018(13) -0.0040(12)
C17 0.051(2) 0.105(3) 0.045(2) -0.017(2) -0.0102(17) -0.018(2)
C18 0.069(2) 0.099(3) 0.0369(19) -0.0041(19) -0.0035(18) -0.019(2)
C19 0.0491(19) 0.056(2) 0.052(2) -0.0063(16) 0.0076(17) -0.0091(16)
C20 0.0448(19) 0.080(3) 0.062(2) -0.007(2) -0.0055(18) -0.0206(18)
C21 0.0466(18) 0.065(2) 0.0417(18) -0.0077(16) -0.0058(15) -0.0136(16)
C22 0.0366(16) 0.0510(19) 0.0489(19) -0.0191(15) -0.0128(14) 0.0025(13)
C23 0.0387(16) 0.0451(17) 0.0417(17) -0.0159(14) -0.0120(14) -0.0003(13)
C24 0.0388(16) 0.0435(17) 0.0427(17) -0.0120(14) -0.0107(14) -0.0045(13)
C25 0.0365(16) 0.057(2) 0.0501(19) -0.0134(16) -0.0146(15) 0.0010(14)
C26 0.0491(19) 0.061(2) 0.0475(19) -0.0112(16) -0.0217(16) 0.0017(16)
C27 0.0475(18) 0.0516(19) 0.0414(18) -0.0118(15) -0.0099(15) -0.0034(15)
C28 0.0377(16) 0.057(2) 0.0461(18) -0.0174(15) -0.0100(14) -0.0008(14)
C29 0.0433(19) 0.092(3) 0.058(2) -0.020(2) -0.0225(18) 0.0140(19)
C30 0.041(2) 0.135(4) 0.100(3) -0.039(3) -0.015(2) -0.011(2)
C31 0.076(3) 0.079(3) 0.096(3) -0.017(3) -0.026(3) 0.027(2)
C32 0.062(3) 0.210(6) 0.089(3) -0.046(4) -0.046(3) 0.042(3)
C33 0.061(2) 0.064(2) 0.0389(18) -0.0132(16) -0.0055(16) -0.0011(17)
C34 0.068(3) 0.211(7) 0.058(3) -0.037(3) 0.002(2) -0.016(3)
C35 0.228(7) 0.073(3) 0.058(3) -0.027(2) 0.006(4) -0.027(4)
C36 0.097(3) 0.102(3) 0.045(2) -0.020(2) -0.016(2) -0.001(3)
C37 0.0421(17) 0.0471(18) 0.0459(18) -0.0189(15) -0.0178(15) 0.0048(14)
C38 0.0437(19) 0.082(3) 0.049(2) -0.0175(18) -0.0128(16) -0.0009(17)
C39 0.048(2) 0.090(3) 0.065(2) -0.028(2) -0.0236(19) 0.0084(19)
C40 0.065(2) 0.061(2) 0.082(3) -0.029(2) -0.047(2) 0.0163(19)
C41 0.085(3) 0.052(2) 0.079(3) -0.0010(19) -0.046(2) -0.0016(19)
C42 0.058(2) 0.052(2) 0.067(2) -0.0043(18) -0.0280(19) -0.0029(16)
C43 0.0455(18) 0.064(2) 0.0454(19) -0.0205(17) -0.0131(16) 0.0098(16)
C44 0.0451(18) 0.048(2) 0.054(2) -0.0096(16) -0.0054(16) 0.0022(16)

loop_
_atom_type_symbol
_atom_type_description
_atom_type_scat_dispersion_real
_atom_type_scat_dispersion_imag
_atom_type_scat_source
C C 0.0033 0.0016 'International Tables Vol C Tables 4.2.6.8 and 6.1.1.4'
H H 0.0000 0.0000 'International Tables Vol C Tables 4.2.6.8 and 6.1.1.4'
N N 0.0061 0.0033 'International Tables Vol C Tables 4.2.6.8 and 6.1.1.4'
O O 0.0106 0.0060 'International Tables Vol C Tables 4.2.6.8 and 6.1.1.4'
Cl Cl 0.1484 0.1585 'International Tables Vol C Tables 4.2.6.8 and 6.1.1.4'
Ru Ru -1.2594 0.8363 'International Tables Vol C Tables 4.2.6.8 and 6.1.1.4'

loop_
_geom_angle_atom_site_label_1
_geom_angle_atom_site_label_2
_geom_angle_atom_site_label_3
_geom_angle
_geom_angle_site_symmetry_1
_geom_angle_site_symmetry_3
C43 Ru1 C44 92.12(16) . .
C43 Ru1 O1 91.08(13) . .
C44 Ru1 O1 175.84(11) . .
C43 Ru1 O2 174.70(12) . .
C44 Ru1 O2 91.03(12) . .
O1 Ru1 O2 85.98(9) . .
C43 Ru1 N1 89.82(11) . .
C44 Ru1 N1 93.36(11) . .
O1 Ru1 N1 89.31(9) . .
O2 Ru1 N1 85.74(8) . .
C43 Ru1 N2 94.54(11) . .
C44 Ru1 N2 94.01(12) . .
O1 Ru1 N2 83.08(9) . .
O2 Ru1 N2 89.48(8) . .
N1 Ru1 N2 171.29(10) . .
C1 N1 C16 116.1(2) . .
C1 N1 Ru1 124.1(2) . .
C16 N1 Ru1 119.63(18) . .
C22 N2 C37 115.2(2) . .
C22 N2 Ru1 120.90(19) . .
C37 N2 Ru1 123.62(18) . .
C3 O1 Ru1 129.53(18) . .
C24 O2 Ru1 127.72(17) . .
N1 C1 C2 129.1(3) . .
N1 C1 H1 115.5 . .
C2 C1 H1 115.5 . .
C7 C2 C3 120.8(3) . .
C7 C2 C1 115.5(3) . .
C3 C2 C1 123.6(3) . .
O1 C3 C2 123.7(3) . .
O1 C3 C4 119.1(3) . .
C2 C3 C4 117.2(3) . .
C5 C4 C3 118.4(3) . .
C5 C4 C8 122.1(3) . .
C3 C4 C8 119.5(3) . .
C4 C5 C6 125.5(3) . .
C4 C5 H5 117.2 . .
C6 C5 H5 117.2 . .
C7 C6 C5 116.1(3) . .
C7 C6 C12 123.9(3) . .
C5 C6 C12 119.9(3) . .
C6 C7 C2 122.0(3) . .
C6 C7 H7 119.0 . .
C2 C7 H7 119.0 . .
C9 C8 C4 109.9(3) . .
C9 C8 C11 106.7(3) . .
C4 C8 C11 111.3(3) . .
C9 C8 C10 110.2(4) . .
C4 C8 C10 110.0(3) . .
C11 C8 C10 108.6(4) . .
C8 C9 H9A 109.5 . .
C8 C9 H9B 109.5 . .
H9A C9 H9B 109.5 . .
C8 C9 H9C 109.5 . .
H9A C9 H9C 109.5 . .
H9B C9 H9C 109.5 . .
C8 C10 H10A 109.5 . .
C8 C10 H10B 109.5 . .
H10A C10 H10B 109.5 . .
C8 C10 H10C 109.5 . .
H10A C10 H10C 109.5 . .
H10B C10 H10C 109.5 . .
C8 C11 H11A 109.5 . .
C8 C11 H11B 109.5 . .
H11A C11 H11B 109.5 . .
C8 C11 H11C 109.5 . .
H11A C11 H11C 109.5 . .
H11B C11 H11C 109.5 . .
C13 C12 C15 109.1(4) . .
C13 C12 C14 108.9(4) . .
C15 C12 C14 107.6(4) . .
C13 C12 C6 110.5(3) . .
C15 C12 C6 111.8(3) . .
C14 C12 C6 108.8(3) . .
C12 C13 H13A 109.5 . .
C12 C13 H13B 109.5 . .
H13A C13 H13B 109.5 . .
C12 C13 H13C 109.5 . .
H13A C13 H13C 109.5 . .
H13B C13 H13C 109.5 . .
C12 C14 H14A 109.5 . .
C12 C14 H14B 109.5 . .
H14A C14 H14B 109.5 . .
C12 C14 H14C 109.5 . .
H14A C14 H14C 109.5 . .
H14B C14 H14C 109.5 . .
C12 C15 H15A 109.5 . .
C12 C15 H15B 109.5 . .
H15A C15 H15B 109.5 . .
C12 C15 H15C 109.5 . .
H15A C15 H15C 109.5 . .
H15B C15 H15C 109.5 . .
C21 C16 C17 119.5(3) . .
C21 C16 N1 121.3(3) . .
C17 C16 N1 119.2(3) . .
C16 C17 C18 120.6(3) . .
C16 C17 H17 119.7 . .
C18 C17 H17 119.7 . .
C19 C18 C17 119.2(3) . .
C19 C18 H18 120.4 . .
C17 C18 H18 120.4 . .
C20 C19 C18 120.7(3) . .
C20 C19 Cl1 120.8(3) . .
C18 C19 Cl1 118.5(3) . .
C19 C20 C21 119.8(3) . .
C19 C20 H20 120.1 . .
C21 C20 H20 120.1 . .
C16 C21 C20 120.1(3) . .
C16 C21 H21 119.9 . .
C20 C21 H21 119.9 . .
N2 C22 C23 130.2(3) . .
N2 C22 H22 114.9 . .
C23 C22 H22 114.9 . .
C22 C23 C24 125.0(3) . .
C22 C23 C28 115.2(2) . .
C24 C23 C28 119.6(3) . .
O2 C24 C23 122.4(3) . .
O2 C24 C25 119.6(2) . .
C23 C24 C25 118.0(3) . .
C26 C25 C24 118.4(3) . .
C26 C25 C29 121.0(3) . .
C24 C25 C29 120.6(3) . .
C25 C26 C27 124.7(3) . .
C25 C26 H26 117.7 . .
C27 C26 H26 117.7 . .
C28 C27 C26 116.1(3) . .
C28 C27 C33 121.5(3) . .
C26 C27 C33 122.2(3) . .
C27 C28 C23 123.1(3) . .
C27 C28 H28 118.5 . .
C23 C28 H28 118.5 . .
C31 C29 C25 110.3(3) . .
C31 C29 C32 108.2(4) . .
C25 C29 C32 111.7(3) . .
C31 C29 C30 110.1(3) . .
C25 C29 C30 109.0(3) . .
C32 C29 C30 107.5(4) . .
C29 C30 H30A 109.5 . .
C29 C30 H30B 109.5 . .
H30A C30 H30B 109.5 . .
C29 C30 H30C 109.5 . .
H30A C30 H30C 109.5 . .
H30B C30 H30C 109.5 . .
C29 C31 H31A 109.5 . .
C29 C31 H31B 109.5 . .
H31A C31 H31B 109.5 . .
C29 C31 H31C 109.5 . .
H31A C31 H31C 109.5 . .
H31B C31 H31C 109.5 . .
C29 C32 H32A 109.5 . .
C29 C32 H32B 109.5 . .
H32A C32 H32B 109.5 . .
C29 C32 H32C 109.5 . .
H32A C32 H32C 109.5 . .
H32B C32 H32C 109.5 . .
C35 C33 C34 109.1(4) . .
C35 C33 C36 109.1(4) . .
C34 C33 C36 106.7(3) . .
C35 C33 C27 108.2(3) . .
C34 C33 C27 111.5(3) . .
C36 C33 C27 112.2(3) . .
C33 C34 H34A 109.5 . .
C33 C34 H34B 109.5 . .
H34A C34 H34B 109.5 . .
C33 C34 H34C 109.5 . .
H34A C34 H34C 109.5 . .
H34B C34 H34C 109.5 . .
C33 C35 H35A 109.5 . .
C33 C35 H35B 109.5 . .
H35A C35 H35B 109.5 . .
C33 C35 H35C 109.5 . .
H35A C35 H35C 109.5 . .
H35B C35 H35C 109.5 . .
C33 C36 H36A 109.5 . .
C33 C36 H36B 109.5 . .
H36A C36 H36B 109.5 . .
C33 C36 H36C 109.5 . .
H36A C36 H36C 109.5 . .
H36B C36 H36C 109.5 . .
C42 C37 C38 120.3(3) . .
C42 C37 N2 119.6(3) . .
C38 C37 N2 120.1(3) . .
C37 C38 C39 119.7(4) . .
C37 C38 H38 120.1 . .
C39 C38 H38 120.1 . .
C40 C39 C38 119.8(4) . .
C40 C39 H39 120.1 . .
C38 C39 H39 120.1 . .
C39 C40 C41 121.6(3) . .
C39 C40 Cl2 119.8(3) . .
C41 C40 Cl2 118.6(4) . .
C40 C41 C42 118.6(4) . .
C40 C41 H41 120.7 . .
C42 C41 H41 120.7 . .
C37 C42 C41 120.0(4) . .
C37 C42 H42 120.0 . .
C41 C42 H42 120.0 . .
O3 C43 Ru1 176.7(4) . .
O4 C44 Ru1 178.4(3) . .

loop_
_geom_bond_atom_site_label_1
_geom_bond_atom_site_label_2
_geom_bond_distance
_geom_bond_site_symmetry_2
Ru1 C43 1.861(4) .
Ru1 C44 1.880(4) .
Ru1 O1 2.037(2) .
Ru1 O2 2.0539(19) .
Ru1 N1 2.073(2) .
Ru1 N2 2.083(2) .
Cl1 C19 1.740(3) .
Cl2 C40 1.740(3) .
N1 C1 1.302(4) .
N1 C16 1.443(4) .
N2 C22 1.302(4) .
N2 C37 1.446(4) .
O1 C3 1.302(4) .
O2 C24 1.316(3) .
O3 C43 1.132(4) .
O4 C44 1.134(4) .
C1 C2 1.426(4) .
C1 H1 0.9300 .
C2 C7 1.417(4) .
C2 C3 1.423(4) .
C3 C4 1.435(4) .
C4 C5 1.369(5) .
C4 C8 1.531(4) .
C5 C6 1.405(5) .
C5 H5 0.9300 .
C6 C7 1.365(4) .
C6 C12 1.540(5) .
C7 H7 0.9300 .
C8 C9 1.529(6) .
C8 C11 1.537(6) .
C8 C10 1.537(6) .
C9 H9A 0.9600 .
C9 H9B 0.9600 .
C9 H9C 0.9600 .
C10 H10A 0.9600 .
C10 H10B 0.9600 .
C10 H10C 0.9600 .
C11 H11A 0.9600 .
C11 H11B 0.9600 .
C11 H11C 0.9600 .
C12 C13 1.524(5) .
C12 C15 1.529(5) .
C12 C14 1.533(5) .
C13 H13A 0.9600 .
C13 H13B 0.9600 .
C13 H13C 0.9600 .
C14 H14A 0.9600 .
C14 H14B 0.9600 .
C14 H14C 0.9600 .
C15 H15A 0.9600 .
C15 H15B 0.9600 .
C15 H15C 0.9600 .
C16 C21 1.369(4) .
C16 C17 1.371(4) .
C17 C18 1.378(5) .
C17 H17 0.9300 .
C18 C19 1.370(5) .
C18 H18 0.9300 .
C19 C20 1.363(5) .
C20 C21 1.382(4) .
C20 H20 0.9300 .
C21 H21 0.9300 .
C22 C23 1.414(4) .
C22 H22 0.9300 .
C23 C24 1.415(4) .
C23 C28 1.418(4) .
C24 C25 1.419(4) .
C25 C26 1.377(4) .
C25 C29 1.535(4) .
C26 C27 1.407(4) .
C26 H26 0.9300 .
C27 C28 1.346(4) .
C27 C33 1.543(4) .
C28 H28 0.9300 .
C29 C31 1.523(6) .
C29 C32 1.541(5) .
C29 C30 1.542(6) .
C30 H30A 0.9600 .
C30 H30B 0.9600 .
C30 H30C 0.9600 .
C31 H31A 0.9600 .
C31 H31B 0.9600 .
C31 H31C 0.9600 .
C32 H32A 0.9600 .
C32 H32B 0.9600 .
C32 H32C 0.9600 .
C33 C35 1.512(6) .
C33 C34 1.519(6) .
C33 C36 1.526(5) .
C34 H34A 0.9600 .
C34 H34B 0.9600 .
C34 H34C 0.9600 .
C35 H35A 0.9600 .
C35 H35B 0.9600 .
C35 H35C 0.9600 .
C36 H36A 0.9600 .
C36 H36B 0.9600 .
C36 H36C 0.9600 .
C37 C42 1.375(5) .
C37 C38 1.383(4) .
C38 C39 1.385(5) .
C38 H38 0.9300 .
C39 C40 1.356(6) .
C39 H39 0.9300 .
C40 C41 1.381(5) .
C41 C42 1.398(5) .
C41 H41 0.9300 .
C42 H42 0.9300 .

loop_
_geom_torsion_atom_site_label_1
_geom_torsion_atom_site_label_2
_geom_torsion_atom_site_label_3
_geom_torsion_atom_site_label_4
_geom_torsion
_geom_torsion_site_symmetry_1
_geom_torsion_site_symmetry_2
_geom_torsion_site_symmetry_3
_geom_torsion_site_symmetry_4
C43 Ru1 N1 C1 91.1(3) . . . .
C44 Ru1 N1 C1 -176.8(2) . . . .
O1 Ru1 N1 C1 0.0(2) . . . .
O2 Ru1 N1 C1 -86.0(2) . . . .
N2 Ru1 N1 C1 -29.1(7) . . . .
C43 Ru1 N1 C16 -84.5(2) . . . .
C44 Ru1 N1 C16 7.6(2) . . . .
O1 Ru1 N1 C16 -175.6(2) . . . .
O2 Ru1 N1 C16 98.4(2) . . . .
N2 Ru1 N1 C16 155.4(5) . . . .
C43 Ru1 N2 C22 -157.3(3) . . . .
C44 Ru1 N2 C22 110.2(3) . . . .
O1 Ru1 N2 C22 -66.8(3) . . . .
O2 Ru1 N2 C22 19.2(3) . . . .
N1 Ru1 N2 C22 -37.5(7) . . . .
C43 Ru1 N2 C37 16.5(3) . . . .
C44 Ru1 N2 C37 -76.0(3) . . . .
O1 Ru1 N2 C37 107.0(2) . . . .
O2 Ru1 N2 C37 -167.0(2) . . . .
N1 Ru1 N2 C37 136.3(5) . . . .
C43 Ru1 O1 C3 -82.9(3) . . . .
C44 Ru1 O1 C3 136.9(15) . . . .
O2 Ru1 O1 C3 92.7(2) . . . .
N1 Ru1 O1 C3 7.0(3) . . . .
N2 Ru1 O1 C3 -177.3(3) . . . .
C43 Ru1 O2 C24 118.6(12) . . . .
C44 Ru1 O2 C24 -114.9(3) . . . .
O1 Ru1 O2 C24 62.2(3) . . . .
N1 Ru1 O2 C24 151.8(3) . . . .
N2 Ru1 O2 C24 -20.9(3) . . . .
C16 N1 C1 C2 171.8(3) . . . .
Ru1 N1 C1 C2 -3.9(4) . . . .
N1 C1 C2 C7 -173.5(3) . . . .
N1 C1 C2 C3 2.3(5) . . . .
Ru1 O1 C3 C2 -10.2(4) . . . .
Ru1 O1 C3 C4 170.3(2) . . . .
C7 C2 C3 O1 -179.2(3) . . . .
C1 C2 C3 O1 5.2(5) . . . .
C7 C2 C3 C4 0.3(4) . . . .
C1 C2 C3 C4 -175.3(3) . . . .
O1 C3 C4 C5 179.3(3) . . . .
C2 C3 C4 C5 -0.2(4) . . . .
O1 C3 C4 C8 -1.9(5) . . . .
C2 C3 C4 C8 178.6(3) . . . .
C3 C4 C5 C6 0.5(5) . . . .
C8 C4 C5 C6 -178.3(3) . . . .
C4 C5 C6 C7 -0.9(5) . . . .
C4 C5 C6 C12 177.6(3) . . . .
C5 C6 C7 C2 0.9(5) . . . .
C12 C6 C7 C2 -177.5(3) . . . .
C3 C2 C7 C6 -0.7(5) . . . .
C1 C2 C7 C6 175.3(3) . . . .
C5 C4 C8 C9 119.5(4) . . . .
C3 C4 C8 C9 -59.3(4) . . . .
C5 C4 C8 C11 1.5(5) . . . .
C3 C4 C8 C11 -177.3(4) . . . .
C5 C4 C8 C10 -118.9(4) . . . .
C3 C4 C8 C10 62.3(4) . . . .
C7 C6 C12 C13 -122.8(4) . . . .
C5 C6 C12 C13 58.9(5) . . . .
C7 C6 C12 C15 -1.0(5) . . . .
C5 C6 C12 C15 -179.4(3) . . . .
C7 C6 C12 C14 117.7(4) . . . .
C5 C6 C12 C14 -60.6(4) . . . .
C1 N1 C16 C21 88.6(4) . . . .
Ru1 N1 C16 C21 -95.5(3) . . . .
C1 N1 C16 C17 -93.6(4) . . . .
Ru1 N1 C16 C17 82.3(3) . . . .
C21 C16 C17 C18 -1.5(6) . . . .
N1 C16 C17 C18 -179.3(3) . . . .
C16 C17 C18 C19 -0.2(6) . . . .
C17 C18 C19 C20 1.2(6) . . . .
C17 C18 C19 Cl1 -178.4(3) . . . .
C18 C19 C20 C21 -0.5(6) . . . .
Cl1 C19 C20 C21 179.2(3) . . . .
C17 C16 C21 C20 2.3(5) . . . .
N1 C16 C21 C20 -180.0(3) . . . .
C19 C20 C21 C16 -1.3(5) . . . .
C37 N2 C22 C23 174.7(3) . . . .
Ru1 N2 C22 C23 -11.0(5) . . . .
N2 C22 C23 C24 -6.2(6) . . . .
N2 C22 C23 C28 178.5(3) . . . .
Ru1 O2 C24 C23 11.9(4) . . . .
Ru1 O2 C24 C25 -170.7(2) . . . .
C22 C23 C24 O2 6.1(5) . . . .
C28 C23 C24 O2 -178.7(3) . . . .
C22 C23 C24 C25 -171.3(3) . . . .
C28 C23 C24 C25 3.8(5) . . . .
O2 C24 C25 C26 178.1(3) . . . .
C23 C24 C25 C26 -4.4(5) . . . .
O2 C24 C25 C29 -2.1(5) . . . .
C23 C24 C25 C29 175.5(3) . . . .
C24 C25 C26 C27 2.1(5) . . . .
C29 C25 C26 C27 -177.8(4) . . . .
C25 C26 C27 C28 1.0(5) . . . .
C25 C26 C27 C33 176.7(3) . . . .
C26 C27 C28 C23 -1.7(5) . . . .
C33 C27 C28 C23 -177.4(3) . . . .
C22 C23 C28 C27 174.9(3) . . . .
C24 C23 C28 C27 -0.7(5) . . . .
C26 C25 C29 C31 -118.9(4) . . . .
C24 C25 C29 C31 61.2(5) . . . .
C26 C25 C29 C32 1.5(6) . . . .
C24 C25 C29 C32 -178.4(4) . . . .
C26 C25 C29 C30 120.1(4) . . . .
C24 C25 C29 C30 -59.8(4) . . . .
C28 C27 C33 C35 79.4(5) . . . .
C26 C27 C33 C35 -96.1(5) . . . .
C28 C27 C33 C34 -40.7(5) . . . .
C26 C27 C33 C34 143.9(4) . . . .
C28 C27 C33 C36 -160.2(4) . . . .
C26 C27 C33 C36 24.3(5) . . . .
C22 N2 C37 C42 -122.2(3) . . . .
Ru1 N2 C37 C42 63.7(4) . . . .
C22 N2 C37 C38 54.4(4) . . . .
Ru1 N2 C37 C38 -119.7(3) . . . .
C42 C37 C38 C39 2.3(5) . . . .
N2 C37 C38 C39 -174.3(3) . . . .
C37 C38 C39 C40 0.3(5) . . . .
C38 C39 C40 C41 -2.4(6) . . . .
C38 C39 C40 Cl2 177.1(3) . . . .
C39 C40 C41 C42 1.8(6) . . . .
Cl2 C40 C41 C42 -177.7(3) . . . .
C38 C37 C42 C41 -2.9(5) . . . .
N2 C37 C42 C41 173.7(3) . . . .
C40 C41 C42 C37 0.9(5) . . . .
C44 Ru1 C43 O3 -140(5) . . . .
O1 Ru1 C43 O3 42(5) . . . .
O2 Ru1 C43 O3 -14(6) . . . .
N1 Ru1 C43 O3 -47(5) . . . .
N2 Ru1 C43 O3 125(5) . . . .
C43 Ru1 C44 O4 154(12) . . . .
O1 Ru1 C44 O4 -66(12) . . . .
O2 Ru1 C44 O4 -22(12) . . . .
N1 Ru1 C44 O4 64(12) . . . .
N2 Ru1 C44 O4 -112(12) . . . .
